data_4085777
loop_
_publ_author_name
'Locke, Harald'
'Herrera, Alberto'
'Heinemann, Frank W.'
'Linden, Anthony'
'Frie\&s, Sibylle'
'Schmid, Bernhard'
'Dorta, Romano'

_publ_section_title
;
 Chiral (SO)--N--(SO) Sulfoxide Pincer Complexes of Mg, Rh, and Ir: N--H
 Activation and Selective Sulfoxide Reduction upon Ligand Coordination
;
_journal_issue 10
_journal_name_full Organometallics
_journal_page_first 1925
_journal_paper_doi 10.1021/acs.organomet.5b00178
_journal_volume 34
_journal_year 2015
_chemical_absolute_configuration ad
_chemical_formula_moiety 'C34 H39 N O2 S2'
_chemical_formula_sum 'C34 H39 N O2 S2'
_chemical_formula_weight 557.81
_chemical_name_systematic
;
 ?
;
_space_group_crystal_system triclinic
_space_group_IT_number 1
_space_group_name_Hall 'P 1'
_space_group_name_H-M_alt 'P 1'
_symmetry_space_group_name_Hall 'P 1'
_symmetry_space_group_name_H-M 'P 1'
_atom_sites_solution_hydrogens mixed
_audit_creation_method SHELXL-2014
_cell_angle_alpha 90.6518(12)
_cell_angle_beta 107.7749(12)
_cell_angle_gamma 102.1293(13)
_cell_formula_units_Z 2
_cell_length_a 9.76176(14)
_cell_length_b 10.73671(17)
_cell_length_c 15.8354(2)
_cell_measurement_reflns_used 37828
_cell_measurement_temperature 160(2)
_cell_measurement_theta_max 30.0240
_cell_measurement_theta_min 2.2860
_cell_volume 1540.09(4)
_computing_cell_refinement 'CrysAlisPro, Version 1.171.37.31d (Agilent Technologies, 2014)'
_computing_data_collection 'CrysAlisPro, Version 1.171.37.31d (Agilent Technologies, 2014)'
_computing_data_reduction 'CrysAlisPro, Version 1.171.37.31d (Agilent Technologies, 2014)'
_computing_molecular_graphics 'ORTEPII (Johnson, 1976)'
_computing_publication_material 'SHELXL-2014 and PLATON (Spek, 2015)'
_computing_structure_refinement 'SHELXL-2014 (Sheldrick, 2015)'
_computing_structure_solution 'SHELXS-2014 (Sheldrick, 2008)'
_diffrn_ambient_temperature 160(2)
_diffrn_detector 'Atlas CCD camera on \k goniostat'
_diffrn_detector_area_resol_mean 10.3801
_diffrn_measured_fraction_theta_full 1.000
_diffrn_measured_fraction_theta_max 0.943
_diffrn_measurement_device_type 'Oxford Diffraction SuperNova, dual radiation diffractometer'
_diffrn_measurement_method '\w scans'
_diffrn_radiation_monochromator mirror
_diffrn_radiation_source 'SuperNova (Mo) X-ray Source'
_diffrn_radiation_type 'Mo K\a'
_diffrn_radiation_wavelength 0.71073
_diffrn_reflns_av_R_equivalents 0.0235
_diffrn_reflns_av_unetI/netI 0.0243
_diffrn_reflns_Laue_measured_fraction_full 1.000
_diffrn_reflns_Laue_measured_fraction_max 0.943
_diffrn_reflns_limit_h_max 13
_diffrn_reflns_limit_h_min -13
_diffrn_reflns_limit_k_max 15
_diffrn_reflns_limit_k_min -15
_diffrn_reflns_limit_l_max 22
_diffrn_reflns_limit_l_min -22
_diffrn_reflns_number 61451
_diffrn_reflns_point_group_measured_fraction_full 0.999
_diffrn_reflns_point_group_measured_fraction_max 0.890
_diffrn_reflns_theta_full 25.242
_diffrn_reflns_theta_max 30.424
_diffrn_reflns_theta_min 2.230
_exptl_absorpt_coefficient_mu 0.203
_exptl_absorpt_correction_T_max 1.00000
_exptl_absorpt_correction_T_min 0.80774
_exptl_absorpt_correction_type multi-scan
_exptl_absorpt_process_details
;
Empirical absorption correction using spherical harmonics,
 implemented in SCALE3 ABSPACK scaling algorithm.
CrysAlisPro, Version 1.171.37.31d (Agilent Technologies, 2014)
;
_exptl_crystal_colour colourless
_exptl_crystal_density_diffrn 1.203
_exptl_crystal_description prism
_exptl_crystal_F_000 596
_exptl_crystal_size_max 0.33
_exptl_crystal_size_mid 0.25
_exptl_crystal_size_min 0.17
_refine_diff_density_max 0.311
_refine_diff_density_min -0.249
_refine_diff_density_rms 0.040
_refine_ls_abs_structure_details
;
 Flack x determined using 6815 quotients [(I+)-(I-)]/[(I+)+(I-)]
 (Parsons, Flack and Wagner, Acta Cryst. B69 (2013) 249-259).
;
_refine_ls_abs_structure_Flack -0.020(11)
_refine_ls_extinction_method none
_refine_ls_goodness_of_fit_ref 1.026
_refine_ls_hydrogen_treatment mixed
_refine_ls_matrix_type full
_refine_ls_number_parameters 789
_refine_ls_number_reflns 16643
_refine_ls_number_restraints 207
_refine_ls_restrained_S_all 1.107
_refine_ls_R_factor_all 0.0386
_refine_ls_R_factor_gt 0.0340
_refine_ls_shift/su_max 0.001
_refine_ls_shift/su_mean 0.000
_refine_ls_structure_factor_coef Fsqd
_refine_ls_weighting_details 'w=1/[\s^2^(Fo^2^)+(0.0517P)^2^+0.2478P] where P=(Fo^2^+2Fc^2^)/3'
_refine_ls_weighting_scheme calc
_refine_ls_wR_factor_gt 0.0869
_refine_ls_wR_factor_ref 0.0910
_reflns_Friedel_coverage 0.888
_reflns_Friedel_fraction_full 0.999
_reflns_Friedel_fraction_max 0.838
_reflns_number_gt 15464
_reflns_number_total 16643
_reflns_threshold_expression 'I > 2\s(I)'
_cod_data_source_file om5b00178_si_001.cif
_cod_data_source_block 3
_cod_depositor_comments
;Adding full bibliography for 4085777--4085779.cif.

The following automatic conversions were performed:

'_atom_sites_solution_hydrogens' value 'geom & difmap' was changed to
'mixed'.

Automatic conversion script
Id: cif_fix_values 6452 2018-10-05 10:23:21Z andrius 
;
_cod_original_cell_volume 1540.10(4)
_cod_database_code 4085777
_shelx_space_group_comment
;
The symmetry employed for this shelxl refinement is uniquely defined
by the following loop, which should always be used as a source of
symmetry information in preference to the above space-group names.
They are only intended as comments.
;

loop_
_space_group_symop_operation_xyz
'x, y, z'

loop_
_atom_site_label
_atom_site_type_symbol
_atom_site_fract_x
_atom_site_fract_y
_atom_site_fract_z
_atom_site_U_iso_or_equiv
_atom_site_adp_type
_atom_site_occupancy
_atom_site_site_symmetry_order
_atom_site_calc_flag
_atom_site_refinement_flags_posn
_atom_site_refinement_flags_adp
_atom_site_refinement_flags_occupancy
_atom_site_disorder_assembly
_atom_site_disorder_group
S1 S 0.42806(6) 0.60088(5) 0.87498(4) 0.02913(12) Uani 1 1 d . . . . .
S2 S 0.52090(5) 0.83330(4) 0.62789(3) 0.02164(10) Uani 1 1 d . . . . .
O1 O 0.3718(2) 0.56766(17) 0.95166(12) 0.0435(4) Uani 1 1 d . . . . .
O2 O 0.51650(16) 0.82271(15) 0.72184(10) 0.0273(3) Uani 1 1 d . . . . .
N1 N 0.4414(2) 0.56095(18) 0.68603(13) 0.0269(4) Uani 1 1 d . . . . .
H1 H 0.478(3) 0.625(3) 0.7198(18) 0.022(6) Uiso 1 1 d . . . . .
C1 C 0.6261(3) 0.6425(2) 0.91972(15) 0.0326(5) Uani 1 1 d . . . . .
C2 C 0.6999(3) 0.7635(3) 0.90931(17) 0.0413(6) Uani 1 1 d . . . . .
H21 H 0.6468 0.8230 0.8789 0.050 Uiso 1 1 calc R U . . .
C3 C 0.8532(4) 0.7963(3) 0.94431(19) 0.0525(8) Uani 1 1 d . . . . .
H3 H 0.9044 0.8782 0.9356 0.063 Uiso 1 1 calc R U . . .
C4 C 0.9321(4) 0.7144(4) 0.9906(2) 0.0549(8) Uani 1 1 d . . . . .
C5 C 0.8548(4) 0.5955(3) 1.0041(2) 0.0562(8) Uani 1 1 d . . . . .
H5 H 0.9073 0.5384 1.0383 0.067 Uiso 1 1 calc R U . . .
C6 C 0.7030(3) 0.5596(3) 0.9684(2) 0.0472(7) Uani 1 1 d . . . . .
H6 H 0.6518 0.4779 0.9775 0.057 Uiso 1 1 calc R U . . .
C7 C 1.0999(4) 0.7493(6) 1.0253(3) 0.0865(14) Uani 1 1 d . . . . .
H71 H 1.1339 0.7222 1.0856 0.130 Uiso 1 1 calc R U . . .
H72 H 1.1347 0.8421 1.0264 0.130 Uiso 1 1 calc R U . . .
H73 H 1.1394 0.7062 0.9862 0.130 Uiso 1 1 calc R U . . .
C8 C 0.4117(2) 0.4518(2) 0.81559(14) 0.0245(4) Uani 1 1 d . . . . .
C9 C 0.3887(2) 0.3409(2) 0.85846(14) 0.0258(4) Uani 1 1 d . . . . .
H9 H 0.3830 0.3467 0.9171 0.031 Uiso 1 1 calc R U . . .
C10 C 0.3738(2) 0.2209(2) 0.81729(15) 0.0255(4) Uani 1 1 d . . . . .
C11 C 0.3864(3) 0.2189(2) 0.73200(15) 0.0282(4) Uani 1 1 d . . . . .
H11 H 0.3790 0.1391 0.7025 0.034 Uiso 1 1 calc R U . . .
C12 C 0.4091(3) 0.3290(2) 0.68862(14) 0.0275(4) Uani 1 1 d . . . . .
H12 H 0.4184 0.3230 0.6308 0.033 Uiso 1 1 calc R U . . .
C13 C 0.4186(2) 0.4488(2) 0.72850(14) 0.0241(4) Uani 1 1 d . . . . .
C14 C 0.3472(2) 0.0990(2) 0.86436(15) 0.0311(5) Uani 1 1 d D . . . .
C15A C 0.2091(5) 0.0941(5) 0.8962(4) 0.0507(12) Uani 0.558(4) 1 d D U P A 1
H151 H 0.1216 0.0900 0.8444 0.076 Uiso 0.558(4) 1 calc R U P A 1
H152 H 0.2256 0.1709 0.9352 0.076 Uiso 0.558(4) 1 calc R U P A 1
H153 H 0.1940 0.0182 0.9289 0.076 Uiso 0.558(4) 1 calc R U P A 1
C16A C 0.4772(5) 0.1054(6) 0.9478(3) 0.0677(17) Uani 0.558(4) 1 d D U P A 1
H161 H 0.4537 0.0351 0.9836 0.102 Uiso 0.558(4) 1 calc R U P A 1
H162 H 0.4975 0.1872 0.9825 0.102 Uiso 0.558(4) 1 calc R U P A 1
H163 H 0.5642 0.0982 0.9313 0.102 Uiso 0.558(4) 1 calc R U P A 1
C17A C 0.3162(6) -0.0225(4) 0.8073(3) 0.0509(12) Uani 0.558(4) 1 d D U P A 1
H171 H 0.4031 -0.0268 0.7897 0.076 Uiso 0.558(4) 1 calc R U P A 1
H172 H 0.2318 -0.0242 0.7540 0.076 Uiso 0.558(4) 1 calc R U P A 1
H173 H 0.2935 -0.0958 0.8410 0.076 Uiso 0.558(4) 1 calc R U P A 1
C15B C 0.3460(7) 0.1204(6) 0.9578(3) 0.0492(14) Uani 0.442(4) 1 d D U P A 2
H154 H 0.4411 0.1740 0.9937 0.074 Uiso 0.442(4) 1 calc R U P A 2
H155 H 0.3297 0.0380 0.9834 0.074 Uiso 0.442(4) 1 calc R U P A 2
H156 H 0.2666 0.1632 0.9576 0.074 Uiso 0.442(4) 1 calc R U P A 2
C16B C 0.4714(6) 0.0277(6) 0.8671(4) 0.0509(14) Uani 0.442(4) 1 d D U P A 2
H164 H 0.5677 0.0837 0.8982 0.076 Uiso 0.442(4) 1 calc R U P A 2
H165 H 0.4670 0.0041 0.8062 0.076 Uiso 0.442(4) 1 calc R U P A 2
H166 H 0.4578 -0.0496 0.8987 0.076 Uiso 0.442(4) 1 calc R U P A 2
C17B C 0.2024(6) 0.0128(6) 0.8078(4) 0.0623(18) Uani 0.442(4) 1 d D U P A 2
H174 H 0.1838 -0.0669 0.8363 0.093 Uiso 0.442(4) 1 calc R U P A 2
H175 H 0.2085 -0.0066 0.7487 0.093 Uiso 0.442(4) 1 calc R U P A 2
H176 H 0.1216 0.0563 0.8022 0.093 Uiso 0.442(4) 1 calc R U P A 2
C18 C 0.3657(2) 0.5767(2) 0.59801(14) 0.0234(4) Uani 1 1 d . . . . .
C19 C 0.2516(3) 0.4817(2) 0.54181(16) 0.0307(5) Uani 1 1 d . . . . .
H19 H 0.2258 0.4003 0.5628 0.037 Uiso 1 1 calc R U . . .
C20 C 0.1764(3) 0.5050(2) 0.45650(16) 0.0315(5) Uani 1 1 d . . . . .
H20 H 0.0996 0.4383 0.4206 0.038 Uiso 1 1 calc R U . . .
C21 C 0.2076(2) 0.6213(2) 0.42049(15) 0.0270(4) Uani 1 1 d . . . . .
C22 C 0.3189(2) 0.7164(2) 0.47586(14) 0.0237(4) Uani 1 1 d . . . . .
H22 H 0.3423 0.7980 0.4547 0.028 Uiso 1 1 calc R U . . .
C23 C 0.3973(2) 0.69452(19) 0.56222(14) 0.0206(4) Uani 1 1 d . . . . .
C24 C 0.1178(3) 0.6400(3) 0.32559(16) 0.0339(5) Uani 1 1 d . . . . .
C25 C 0.1598(4) 0.7764(3) 0.30143(19) 0.0490(7) Uani 1 1 d . . . . .
H251 H 0.1396 0.8352 0.3415 0.073 Uiso 1 1 calc R U . . .
H252 H 0.1016 0.7838 0.2399 0.073 Uiso 1 1 calc R U . . .
H253 H 0.2651 0.7980 0.3073 0.073 Uiso 1 1 calc R U . . .
C26 C -0.0464(3) 0.6074(4) 0.3161(2) 0.0583(9) Uani 1 1 d . . . . .
H261 H -0.0762 0.5174 0.3263 0.087 Uiso 1 1 calc R U . . .
H262 H -0.1035 0.6226 0.2560 0.087 Uiso 1 1 calc R U . . .
H263 H -0.0648 0.6615 0.3599 0.087 Uiso 1 1 calc R U . . .
C27 C 0.1461(4) 0.5489(4) 0.2596(2) 0.0541(8) Uani 1 1 d . . . . .
H271 H 0.2509 0.5701 0.2642 0.081 Uiso 1 1 calc R U . . .
H272 H 0.0865 0.5585 0.1988 0.081 Uiso 1 1 calc R U . . .
H273 H 0.1188 0.4604 0.2739 0.081 Uiso 1 1 calc R U . . .
C28 C 0.6953(2) 0.8040(2) 0.62816(14) 0.0228(4) Uani 1 1 d . . . . .
C29 C 0.7388(2) 0.8303(2) 0.55338(15) 0.0289(4) Uani 1 1 d . . . . .
H29 H 0.6771 0.8615 0.5034 0.035 Uiso 1 1 calc R U . . .
C30 C 0.8748(3) 0.8101(2) 0.55336(17) 0.0354(5) Uani 1 1 d . . . . .
H30 H 0.9045 0.8254 0.5019 0.042 Uiso 1 1 calc R U . . .
C31 C 0.9675(2) 0.7684(2) 0.62628(18) 0.0349(5) Uani 1 1 d . . . . .
C32 C 0.9232(3) 0.7467(2) 0.70151(17) 0.0345(5) Uani 1 1 d . . . . .
H32 H 0.9874 0.7202 0.7528 0.041 Uiso 1 1 calc R U . . .
C33 C 0.7858(2) 0.7635(2) 0.70258(16) 0.0294(5) Uani 1 1 d . . . . .
H33 H 0.7553 0.7473 0.7537 0.035 Uiso 1 1 calc R U . . .
C34 C 1.1123(3) 0.7432(3) 0.6238(2) 0.0545(8) Uani 1 1 d . . . . .
H341 H 1.0939 0.6652 0.5855 0.082 Uiso 1 1 calc R U . . .
H342 H 1.1727 0.7325 0.6841 0.082 Uiso 1 1 calc R U . . .
H343 H 1.1647 0.8156 0.6002 0.082 Uiso 1 1 calc R U . . .
S3 S 0.46334(5) 0.10889(4) 0.40313(3) 0.02104(10) Uani 1 1 d . . . . .
S4 S 0.54727(6) 0.35747(5) 0.16168(4) 0.02974(12) Uani 1 1 d . . . . .
O3 O 0.50097(17) -0.01083(14) 0.44173(11) 0.0290(3) Uani 1 1 d . . . . .
O4 O 0.6117(2) 0.25907(16) 0.21782(13) 0.0419(4) Uani 1 1 d . . . . .
N2 N 0.5515(2) 0.37416(18) 0.35887(13) 0.0279(4) Uani 1 1 d . . . . .
H2 H 0.555(3) 0.314(3) 0.3257(19) 0.031(7) Uiso 1 1 d . . . . .
C41 C 0.2945(2) 0.1228(2) 0.42102(15) 0.0251(4) Uani 1 1 d . . . . .
C42 C 0.2612(3) 0.0772(2) 0.49552(16) 0.0319(5) Uani 1 1 d . . . . .
H42 H 0.3272 0.0376 0.5378 0.038 Uiso 1 1 calc R U . . .
C43 C 0.1296(3) 0.0903(3) 0.50714(19) 0.0409(6) Uani 1 1 d . . . . .
H43 H 0.1066 0.0609 0.5586 0.049 Uiso 1 1 calc R U . . .
C44 C 0.0308(3) 0.1457(2) 0.4450(2) 0.0414(6) Uani 1 1 d . . . . .
C45 C 0.0648(3) 0.1868(2) 0.36994(19) 0.0388(6) Uani 1 1 d . . . . .
H45 H -0.0032 0.2227 0.3261 0.047 Uiso 1 1 calc R U . . .
C46 C 0.1974(3) 0.1765(2) 0.35757(17) 0.0323(5) Uani 1 1 d . . . . .
H46 H 0.2206 0.2059 0.3062 0.039 Uiso 1 1 calc R U . . .
C47 C -0.1092(3) 0.1647(3) 0.4604(3) 0.0622(10) Uani 1 1 d . . . . .
H471 H -0.1503 0.0907 0.4878 0.093 Uiso 1 1 calc R U . . .
H472 H -0.1812 0.1736 0.4035 0.093 Uiso 1 1 calc R U . . .
H473 H -0.0867 0.2421 0.5001 0.093 Uiso 1 1 calc R U . . .
C48 C 0.5849(2) 0.2386(2) 0.48085(14) 0.0214(4) Uani 1 1 d . . . . .
C49 C 0.6518(2) 0.2129(2) 0.56704(14) 0.0234(4) Uani 1 1 d . . . . .
H49 H 0.6278 0.1291 0.5849 0.028 Uiso 1 1 calc R U . . .
C50 C 0.7539(2) 0.3083(2) 0.62799(15) 0.0273(4) Uani 1 1 d . . . . .
C51 C 0.7839(3) 0.4287(2) 0.59715(16) 0.0339(5) Uani 1 1 d . . . . .
H51 H 0.8519 0.4961 0.6375 0.041 Uiso 1 1 calc R U . . .
C52 C 0.7199(3) 0.4546(2) 0.51102(17) 0.0337(5) Uani 1 1 d . . . . .
H52 H 0.7460 0.5381 0.4931 0.040 Uiso 1 1 calc R U . . .
C53 C 0.6166(2) 0.3592(2) 0.44936(14) 0.0241(4) Uani 1 1 d . . . . .
C54 C 0.8374(3) 0.2853(3) 0.72368(16) 0.0344(5) Uani 1 1 d . . . . .
C55 C 0.8093(4) 0.3756(3) 0.78974(19) 0.0516(7) Uani 1 1 d . . . . .
H551 H 0.8366 0.4642 0.7757 0.077 Uiso 1 1 calc R U . . .
H552 H 0.8689 0.3656 0.8504 0.077 Uiso 1 1 calc R U . . .
H553 H 0.7045 0.3543 0.7852 0.077 Uiso 1 1 calc R U . . .
C56 C 1.0033(3) 0.3156(4) 0.7358(2) 0.0549(8) Uani 1 1 d . . . . .
H561 H 1.0230 0.2596 0.6937 0.082 Uiso 1 1 calc R U . . .
H562 H 1.0578 0.3015 0.7967 0.082 Uiso 1 1 calc R U . . .
H563 H 1.0351 0.4050 0.7247 0.082 Uiso 1 1 calc R U . . .
C57 C 0.7901(4) 0.1485(3) 0.74500(19) 0.0485(7) Uani 1 1 d . . . . .
H571 H 0.6847 0.1296 0.7389 0.073 Uiso 1 1 calc R U . . .
H572 H 0.8470 0.1378 0.8061 0.073 Uiso 1 1 calc R U . . .
H573 H 0.8080 0.0900 0.7037 0.073 Uiso 1 1 calc R U . . .
C58 C 0.5608(2) 0.4900(2) 0.31962(14) 0.0238(4) Uani 1 1 d . . . . .
C59 C 0.5596(3) 0.6043(2) 0.36238(15) 0.0274(4) Uani 1 1 d . . . . .
H59 H 0.5499 0.6041 0.4203 0.033 Uiso 1 1 calc R U . . .
C60 C 0.5722(2) 0.7176(2) 0.32154(14) 0.0259(4) Uani 1 1 d . . . . .
H60 H 0.5710 0.7935 0.3525 0.031 Uiso 1 1 calc R U . . .
C61 C 0.5867(2) 0.72449(19) 0.23656(14) 0.0231(4) Uani 1 1 d . . . . .
C62 C 0.5785(2) 0.6096(2) 0.19182(14) 0.0242(4) Uani 1 1 d . . . . .
H62 H 0.5829 0.6094 0.1327 0.029 Uiso 1 1 calc R U . . .
C63 C 0.5638(2) 0.4952(2) 0.23178(14) 0.0230(4) Uani 1 1 d . . . . .
C64 C 0.6118(2) 0.85271(19) 0.19689(14) 0.0277(4) Uani 1 1 d D . . . .
C65A C 0.4878(4) 0.9208(3) 0.1951(3) 0.0502(9) Uani 0.800(5) 1 d D U P B 1
H651 H 0.3931 0.8683 0.1579 0.075 Uiso 0.800(5) 1 calc R U P B 1
H652 H 0.5065 1.0037 0.1705 0.075 Uiso 0.800(5) 1 calc R U P B 1
H653 H 0.4846 0.9339 0.2558 0.075 Uiso 0.800(5) 1 calc R U P B 1
C66A C 0.7570(4) 0.9369(4) 0.2553(3) 0.0626(12) Uani 0.800(5) 1 d D U P B 1
H661 H 0.7533 0.9478 0.3160 0.094 Uiso 0.800(5) 1 calc R U P B 1
H662 H 0.7727 1.0207 0.2314 0.094 Uiso 0.800(5) 1 calc R U P B 1
H663 H 0.8385 0.8965 0.2560 0.094 Uiso 0.800(5) 1 calc R U P B 1
C67A C 0.6181(5) 0.8395(3) 0.1027(2) 0.0485(10) Uani 0.800(5) 1 d D U P B 1
H671 H 0.6968 0.7961 0.1022 0.073 Uiso 0.800(5) 1 calc R U P B 1
H672 H 0.6384 0.9245 0.0812 0.073 Uiso 0.800(5) 1 calc R U P B 1
H673 H 0.5233 0.7894 0.0639 0.073 Uiso 0.800(5) 1 calc R U P B 1
C65B C 0.4679(9) 0.8635(13) 0.1283(7) 0.058(3) Uani 0.200(5) 1 d D U P B 2
H654 H 0.3917 0.8594 0.1572 0.086 Uiso 0.200(5) 1 calc R U P B 2
H655 H 0.4369 0.7929 0.0819 0.086 Uiso 0.200(5) 1 calc R U P B 2
H656 H 0.4823 0.9450 0.1014 0.086 Uiso 0.200(5) 1 calc R U P B 2
C66B C 0.6637(14) 0.9657(9) 0.2660(6) 0.048(2) Uani 0.200(5) 1 d D U P B 2
H664 H 0.7019 1.0427 0.2403 0.073 Uiso 0.200(5) 1 calc R U P B 2
H665 H 0.7420 0.9490 0.3175 0.073 Uiso 0.200(5) 1 calc R U P B 2
H666 H 0.5807 0.9784 0.2851 0.073 Uiso 0.200(5) 1 calc R U P B 2
C67B C 0.7283(12) 0.8557(13) 0.1504(8) 0.057(3) Uani 0.200(5) 1 d D U P B 2
H674 H 0.7325 0.9302 0.1153 0.085 Uiso 0.200(5) 1 calc R U P B 2
H675 H 0.7023 0.7776 0.1110 0.085 Uiso 0.200(5) 1 calc R U P B 2
H676 H 0.8248 0.8613 0.1951 0.085 Uiso 0.200(5) 1 calc R U P B 2
C68 C 0.3497(3) 0.3020(2) 0.13044(15) 0.0314(5) Uani 1 1 d . . . C 2
C69 C 0.2890(4) 0.1830(3) 0.15148(18) 0.0457(7) Uani 1 1 d . . . C 2
H69 H 0.3502 0.1309 0.1847 0.055 Uiso 1 1 calc R U . C 2
C70 C 0.1347(4) 0.1407(3) 0.1227(2) 0.0610(10) Uani 1 1 d . . . C 2
H70 H 0.0919 0.0594 0.1375 0.073 Uiso 1 1 calc R U . C 2
C71 C 0.0444(4) 0.2132(4) 0.0739(2) 0.0602(9) Uani 1 1 d . . . C 2
C72 C 0.1083(4) 0.3301(3) 0.0521(2) 0.0517(7) Uani 1 1 d . . . C 2
H721 H 0.0468 0.3807 0.0171 0.062 Uiso 1 1 calc R U . C 2
C73 C 0.2597(3) 0.3758(3) 0.07972(18) 0.0386(6) Uani 1 1 d . . . C 2
H731 H 0.3015 0.4569 0.0642 0.046 Uiso 1 1 calc R U . C 2
C74 C -0.1224(5) 0.1657(6) 0.0443(3) 0.1015(19) Uani 1 1 d . . . C 2
H741 H -0.1472 0.0732 0.0483 0.152 Uiso 1 1 calc R U . C 2
H742 H -0.1643 0.1851 -0.0173 0.152 Uiso 1 1 calc R U . C 2
H743 H -0.1633 0.2083 0.0829 0.152 Uiso 1 1 calc R U . C 2

loop_
_atom_site_aniso_label
_atom_site_aniso_U_11
_atom_site_aniso_U_22
_atom_site_aniso_U_33
_atom_site_aniso_U_23
_atom_site_aniso_U_13
_atom_site_aniso_U_12
S1 0.0389(3) 0.0213(2) 0.0297(3) -0.0016(2) 0.0163(2) 0.0041(2)
S2 0.0198(2) 0.0203(2) 0.0258(2) 0.00039(18) 0.00873(18) 0.00456(17)
O1 0.0634(12) 0.0335(9) 0.0425(10) -0.0041(8) 0.0349(9) 0.0030(8)
O2 0.0281(7) 0.0288(7) 0.0272(7) -0.0031(6) 0.0134(6) 0.0045(6)
N1 0.0331(10) 0.0214(9) 0.0244(9) 0.0009(7) 0.0090(8) 0.0024(7)
C1 0.0427(13) 0.0279(11) 0.0240(10) -0.0053(8) 0.0126(9) -0.0018(9)
C2 0.0526(16) 0.0350(13) 0.0290(12) 0.0035(10) 0.0112(11) -0.0035(11)
C3 0.0541(17) 0.0557(18) 0.0337(14) 0.0048(12) 0.0120(12) -0.0151(14)
C4 0.0446(16) 0.074(2) 0.0346(14) -0.0052(14) 0.0063(12) -0.0011(15)
C5 0.0511(18) 0.0530(18) 0.0505(18) -0.0052(14) -0.0041(14) 0.0117(14)
C6 0.0484(16) 0.0337(14) 0.0478(16) -0.0043(12) 0.0031(13) 0.0024(12)
C7 0.0443(19) 0.127(4) 0.066(2) 0.003(2) 0.0013(17) -0.005(2)
C8 0.0273(10) 0.0202(9) 0.0256(10) -0.0021(8) 0.0089(8) 0.0039(8)
C9 0.0299(11) 0.0225(10) 0.0246(10) 0.0010(8) 0.0096(8) 0.0040(8)
C10 0.0247(10) 0.0227(10) 0.0275(10) 0.0016(8) 0.0066(8) 0.0045(8)
C11 0.0327(11) 0.0232(10) 0.0292(11) -0.0018(8) 0.0085(9) 0.0097(8)
C12 0.0344(11) 0.0274(11) 0.0218(10) -0.0017(8) 0.0105(9) 0.0072(9)
C13 0.0239(10) 0.0233(10) 0.0243(10) 0.0015(8) 0.0075(8) 0.0039(8)
C14 0.0357(12) 0.0213(10) 0.0342(12) 0.0057(8) 0.0084(9) 0.0054(8)
C15A 0.069(3) 0.030(2) 0.066(3) 0.014(2) 0.041(2) 0.008(2)
C16A 0.068(3) 0.049(3) 0.065(3) 0.024(2) -0.006(3) 0.007(2)
C17A 0.077(3) 0.024(2) 0.063(3) 0.0045(19) 0.039(2) 0.011(2)
C15B 0.074(3) 0.032(3) 0.052(3) 0.013(2) 0.032(3) 0.015(3)
C16B 0.072(3) 0.039(3) 0.058(3) 0.021(2) 0.033(3) 0.029(3)
C17B 0.065(4) 0.036(3) 0.071(4) 0.012(3) 0.012(3) -0.009(3)
C18 0.0232(10) 0.0231(10) 0.0256(10) 0.0006(8) 0.0102(8) 0.0052(8)
C19 0.0315(12) 0.0228(10) 0.0325(11) 0.0023(8) 0.0064(9) 0.0001(8)
C20 0.0284(11) 0.0263(11) 0.0326(11) -0.0023(9) 0.0036(9) -0.0004(8)
C21 0.0232(10) 0.0297(11) 0.0263(10) 0.0009(8) 0.0060(8) 0.0052(8)
C22 0.0210(9) 0.0238(10) 0.0288(10) 0.0035(8) 0.0114(8) 0.0051(7)
C23 0.0169(9) 0.0219(9) 0.0237(9) -0.0012(7) 0.0075(7) 0.0039(7)
C24 0.0276(11) 0.0376(13) 0.0304(11) 0.0043(9) 0.0018(9) 0.0052(9)
C25 0.0484(16) 0.0509(17) 0.0352(14) 0.0131(12) -0.0007(12) 0.0043(13)
C26 0.0273(13) 0.075(2) 0.063(2) 0.0191(17) 0.0017(13) 0.0091(13)
C27 0.0601(19) 0.063(2) 0.0302(13) -0.0053(13) 0.0022(12) 0.0125(15)
C28 0.0190(9) 0.0219(9) 0.0273(10) -0.0031(8) 0.0100(8) 0.0003(7)
C29 0.0280(10) 0.0300(11) 0.0287(10) -0.0007(8) 0.0122(8) 0.0017(8)
C30 0.0307(12) 0.0380(13) 0.0404(13) -0.0077(10) 0.0215(10) -0.0008(10)
C31 0.0232(10) 0.0305(11) 0.0507(14) -0.0138(10) 0.0149(10) 0.0013(8)
C32 0.0243(10) 0.0355(12) 0.0416(13) -0.0040(10) 0.0058(9) 0.0097(9)
C33 0.0243(10) 0.0348(12) 0.0304(11) 0.0021(9) 0.0096(8) 0.0079(9)
C34 0.0297(13) 0.0586(18) 0.080(2) -0.0190(16) 0.0240(14) 0.0111(12)
S3 0.0215(2) 0.0186(2) 0.0240(2) 0.00130(17) 0.00920(18) 0.00346(17)
S4 0.0414(3) 0.0196(2) 0.0313(3) -0.0002(2) 0.0157(2) 0.0074(2)
O3 0.0317(8) 0.0200(7) 0.0373(8) 0.0051(6) 0.0125(6) 0.0074(6)
O4 0.0576(11) 0.0272(8) 0.0452(10) 0.0032(7) 0.0144(9) 0.0212(8)
N2 0.0367(10) 0.0185(8) 0.0249(9) 0.0026(7) 0.0060(8) 0.0037(7)
C41 0.0204(9) 0.0241(10) 0.0293(10) -0.0041(8) 0.0079(8) 0.0019(7)
C42 0.0291(11) 0.0342(12) 0.0325(11) -0.0015(9) 0.0146(9) 0.0005(9)
C43 0.0353(12) 0.0434(14) 0.0458(14) -0.0079(11) 0.0248(11) -0.0044(10)
C44 0.0260(11) 0.0343(13) 0.0630(17) -0.0202(12) 0.0204(12) -0.0035(9)
C45 0.0260(11) 0.0335(12) 0.0529(16) -0.0079(11) 0.0050(11) 0.0095(9)
C46 0.0283(11) 0.0326(12) 0.0356(12) -0.0008(9) 0.0094(9) 0.0071(9)
C47 0.0340(14) 0.0576(19) 0.099(3) -0.0273(18) 0.0345(16) 0.0002(13)
C48 0.0187(9) 0.0205(9) 0.0261(9) 0.0011(7) 0.0089(7) 0.0039(7)
C49 0.0200(9) 0.0245(10) 0.0274(10) 0.0040(8) 0.0092(8) 0.0058(7)
C50 0.0238(10) 0.0304(11) 0.0269(10) 0.0025(8) 0.0053(8) 0.0084(8)
C51 0.0329(12) 0.0268(11) 0.0330(12) -0.0026(9) 0.0004(9) 0.0022(9)
C52 0.0352(12) 0.0204(10) 0.0379(12) 0.0036(9) 0.0036(10) 0.0015(9)
C53 0.0236(10) 0.0214(10) 0.0269(10) 0.0027(8) 0.0074(8) 0.0049(8)
C54 0.0290(11) 0.0414(13) 0.0255(11) 0.0022(9) -0.0016(9) 0.0074(10)
C55 0.0553(18) 0.063(2) 0.0302(13) -0.0068(12) 0.0014(12) 0.0178(15)
C56 0.0307(14) 0.072(2) 0.0535(18) 0.0158(16) -0.0001(12) 0.0133(13)
C57 0.0520(17) 0.0505(17) 0.0332(14) 0.0141(12) 0.0001(12) 0.0098(13)
C58 0.0236(10) 0.0190(9) 0.0275(10) 0.0021(8) 0.0071(8) 0.0034(7)
C59 0.0341(11) 0.0262(11) 0.0234(10) 0.0035(8) 0.0097(9) 0.0092(9)
C60 0.0319(11) 0.0194(9) 0.0262(10) -0.0009(8) 0.0076(8) 0.0075(8)
C61 0.0243(9) 0.0180(9) 0.0254(10) 0.0018(7) 0.0063(8) 0.0037(7)
C62 0.0276(10) 0.0206(9) 0.0241(10) 0.0005(7) 0.0094(8) 0.0028(7)
C63 0.0235(10) 0.0182(9) 0.0260(10) -0.0021(7) 0.0068(8) 0.0033(7)
C64 0.0343(11) 0.0183(9) 0.0275(10) 0.0022(8) 0.0078(9) 0.0020(8)
C65A 0.067(2) 0.0381(17) 0.061(2) 0.0204(16) 0.0307(18) 0.0260(16)
C66A 0.063(2) 0.0378(19) 0.058(2) 0.0111(17) -0.0027(19) -0.0191(17)
C67A 0.088(3) 0.0239(14) 0.0408(18) 0.0079(13) 0.0336(18) 0.0067(16)
C65B 0.079(5) 0.031(4) 0.058(5) 0.021(4) 0.014(4) 0.015(4)
C66B 0.068(5) 0.024(4) 0.052(4) 0.013(4) 0.019(4) 0.006(4)
C67B 0.081(5) 0.035(4) 0.051(4) 0.009(4) 0.028(4) -0.006(4)
C68 0.0418(13) 0.0259(11) 0.0238(10) -0.0034(8) 0.0119(9) -0.0002(9)
C69 0.0602(18) 0.0329(13) 0.0329(13) 0.0036(10) 0.0102(12) -0.0068(12)
C70 0.067(2) 0.0552(19) 0.0435(16) 0.0022(14) 0.0196(15) -0.0264(16)
C71 0.0475(17) 0.078(2) 0.0425(16) -0.0088(16) 0.0146(14) -0.0136(16)
C72 0.0426(15) 0.062(2) 0.0440(16) -0.0076(14) 0.0077(12) 0.0068(13)
C73 0.0438(14) 0.0340(13) 0.0351(13) -0.0014(10) 0.0119(11) 0.0033(10)
C74 0.049(2) 0.143(5) 0.083(3) -0.003(3) 0.011(2) -0.026(3)

loop_
_atom_type_symbol
_atom_type_description
_atom_type_scat_dispersion_real
_atom_type_scat_dispersion_imag
_atom_type_scat_source
C C 0.0033 0.0016 'International Tables Vol C Tables 4.2.6.8 and 6.1.1.4'
H H 0.0000 0.0000 'International Tables Vol C Tables 4.2.6.8 and 6.1.1.4'
N N 0.0061 0.0033 'International Tables Vol C Tables 4.2.6.8 and 6.1.1.4'
O O 0.0106 0.0060 'International Tables Vol C Tables 4.2.6.8 and 6.1.1.4'
S S 0.1246 0.1234 'International Tables Vol C Tables 4.2.6.8 and 6.1.1.4'

loop_
_geom_angle_atom_site_label_1
_geom_angle_atom_site_label_2
_geom_angle_atom_site_label_3
_geom_angle
O1 S1 C1 106.53(11)
O1 S1 C8 106.41(10)
C1 S1 C8 97.40(11)
O2 S2 C23 107.49(9)
O2 S2 C28 106.36(9)
C23 S2 C28 100.73(9)
C18 N1 C13 125.1(2)
C18 N1 H1 117.0(19)
C13 N1 H1 114.1(18)
C6 C1 C2 120.2(3)
C6 C1 S1 121.1(2)
C2 C1 S1 118.6(2)
C1 C2 C3 118.8(3)
C1 C2 H21 120.6
C3 C2 H21 120.6
C4 C3 C2 122.0(3)
C4 C3 H3 119.0
C2 C3 H3 119.0
C3 C4 C5 118.2(3)
C3 C4 C7 121.5(4)
C5 C4 C7 120.3(4)
C6 C5 C4 120.9(3)
C6 C5 H5 119.5
C4 C5 H5 119.5
C1 C6 C5 119.9(3)
C1 C6 H6 120.1
C5 C6 H6 120.1
C4 C7 H71 109.5
C4 C7 H72 109.5
H71 C7 H72 109.5
C4 C7 H73 109.5
H71 C7 H73 109.5
H72 C7 H73 109.5
C9 C8 C13 121.8(2)
C9 C8 S1 117.57(16)
C13 C8 S1 120.66(17)
C8 C9 C10 121.5(2)
C8 C9 H9 119.2
C10 C9 H9 119.2
C11 C10 C9 116.5(2)
C11 C10 C14 122.15(19)
C9 C10 C14 121.35(19)
C12 C11 C10 122.4(2)
C12 C11 H11 118.8
C10 C11 H11 118.8
C11 C12 C13 121.15(19)
C11 C12 H12 119.4
C13 C12 H12 119.4
N1 C13 C12 122.13(19)
N1 C13 C8 121.2(2)
C12 C13 C8 116.6(2)
C17A C14 C16A 111.2(3)
C15B C14 C17B 110.6(3)
C15B C14 C10 114.6(3)
C17A C14 C10 114.6(3)
C16A C14 C10 109.0(3)
C17B C14 C10 108.0(3)
C15B C14 C16B 108.0(3)
C17B C14 C16B 107.0(3)
C10 C14 C16B 108.3(3)
C17A C14 C15A 106.6(3)
C16A C14 C15A 106.2(3)
C10 C14 C15A 108.9(2)
C14 C15A H151 109.5
C14 C15A H152 109.5
H151 C15A H152 109.5
C14 C15A H153 109.5
H151 C15A H153 109.5
H152 C15A H153 109.5
C14 C16A H161 109.5
C14 C16A H162 109.5
H161 C16A H162 109.5
C14 C16A H163 109.5
H161 C16A H163 109.5
H162 C16A H163 109.5
C14 C17A H171 109.5
C14 C17A H172 109.5
H171 C17A H172 109.5
C14 C17A H173 109.5
H171 C17A H173 109.5
H172 C17A H173 109.5
C14 C15B H154 109.5
C14 C15B H155 109.5
H154 C15B H155 109.5
C14 C15B H156 109.5
H154 C15B H156 109.5
H155 C15B H156 109.5
C14 C16B H164 109.5
C14 C16B H165 109.5
H164 C16B H165 109.5
C14 C16B H166 109.5
H164 C16B H166 109.5
H165 C16B H166 109.5
C14 C17B H174 109.5
C14 C17B H175 109.5
H174 C17B H175 109.5
C14 C17B H176 109.5
H174 C17B H176 109.5
H175 C17B H176 109.5
N1 C18 C19 123.6(2)
N1 C18 C23 120.17(19)
C19 C18 C23 116.16(19)
C20 C19 C18 120.9(2)
C20 C19 H19 119.6
C18 C19 H19 119.6
C19 C20 C21 123.2(2)
C19 C20 H20 118.4
C21 C20 H20 118.4
C22 C21 C20 116.4(2)
C22 C21 C24 123.6(2)
C20 C21 C24 120.1(2)
C21 C22 C23 121.3(2)
C21 C22 H22 119.3
C23 C22 H22 119.3
C22 C23 C18 122.02(19)
C22 C23 S2 114.78(16)
C18 C23 S2 122.63(16)
C25 C24 C26 109.0(2)
C25 C24 C21 112.0(2)
C26 C24 C21 109.5(2)
C25 C24 C27 108.4(2)
C26 C24 C27 108.7(3)
C21 C24 C27 109.1(2)
C24 C25 H251 109.5
C24 C25 H252 109.5
H251 C25 H252 109.5
C24 C25 H253 109.5
H251 C25 H253 109.5
H252 C25 H253 109.5
C24 C26 H261 109.5
C24 C26 H262 109.5
H261 C26 H262 109.5
C24 C26 H263 109.5
H261 C26 H263 109.5
H262 C26 H263 109.5
C24 C27 H271 109.5
C24 C27 H272 109.5
H271 C27 H272 109.5
C24 C27 H273 109.5
H271 C27 H273 109.5
H272 C27 H273 109.5
C33 C28 C29 121.5(2)
C33 C28 S2 120.41(16)
C29 C28 S2 117.94(17)
C28 C29 C30 118.5(2)
C28 C29 H29 120.7
C30 C29 H29 120.7
C31 C30 C29 121.5(2)
C31 C30 H30 119.3
C29 C30 H30 119.3
C30 C31 C32 118.8(2)
C30 C31 C34 120.6(2)
C32 C31 C34 120.6(3)
C31 C32 C33 120.9(2)
C31 C32 H32 119.6
C33 C32 H32 119.6
C28 C33 C32 118.7(2)
C28 C33 H33 120.6
C32 C33 H33 120.6
C31 C34 H341 109.5
C31 C34 H342 109.5
H341 C34 H342 109.5
C31 C34 H343 109.5
H341 C34 H343 109.5
H342 C34 H343 109.5
O3 S3 C41 107.42(10)
O3 S3 C48 105.96(9)
C41 S3 C48 97.91(10)
O4 S4 C63 109.37(11)
O4 S4 C68 106.16(12)
C63 S4 C68 97.62(10)
C58 N2 C53 125.42(19)
C58 N2 H2 112.6(19)
C53 N2 H2 111.9(19)
C46 C41 C42 121.2(2)
C46 C41 S3 118.26(17)
C42 C41 S3 120.48(18)
C41 C42 C43 118.7(2)
C41 C42 H42 120.7
C43 C42 H42 120.7
C42 C43 C44 121.3(2)
C42 C43 H43 119.4
C44 C43 H43 119.4
C45 C44 C43 118.8(2)
C45 C44 C47 120.5(3)
C43 C44 C47 120.7(3)
C44 C45 C46 121.0(3)
C44 C45 H45 119.5
C46 C45 H45 119.5
C41 C46 C45 119.0(2)
C41 C46 H46 120.5
C45 C46 H46 120.5
C44 C47 H471 109.5
C44 C47 H472 109.5
H471 C47 H472 109.5
C44 C47 H473 109.5
H471 C47 H473 109.5
H472 C47 H473 109.5
C49 C48 C53 122.8(2)
C49 C48 S3 118.61(16)
C53 C48 S3 118.38(16)
C48 C49 C50 120.7(2)
C48 C49 H49 119.6
C50 C49 H49 119.6
C49 C50 C51 116.5(2)
C49 C50 C54 123.6(2)
C51 C50 C54 119.9(2)
C52 C51 C50 123.1(2)
C52 C51 H51 118.4
C50 C51 H51 118.4
C51 C52 C53 120.7(2)
C51 C52 H52 119.6
C53 C52 H52 119.6
C52 C53 C48 116.1(2)
C52 C53 N2 124.9(2)
C48 C53 N2 118.83(19)
C57 C54 C56 109.3(2)
C57 C54 C50 112.2(2)
C56 C54 C50 108.7(2)
C57 C54 C55 108.5(2)
C56 C54 C55 108.4(3)
C50 C54 C55 109.6(2)
C54 C55 H551 109.5
C54 C55 H552 109.5
H551 C55 H552 109.5
C54 C55 H553 109.5
H551 C55 H553 109.5
H552 C55 H553 109.5
C54 C56 H561 109.5
C54 C56 H562 109.5
H561 C56 H562 109.5
C54 C56 H563 109.5
H561 C56 H563 109.5
H562 C56 H563 109.5
C54 C57 H571 109.5
C54 C57 H572 109.5
H571 C57 H572 109.5
C54 C57 H573 109.5
H571 C57 H573 109.5
H572 C57 H573 109.5
N2 C58 C59 123.0(2)
N2 C58 C63 120.48(19)
C59 C58 C63 116.46(19)
C60 C59 C58 121.0(2)
C60 C59 H59 119.5
C58 C59 H59 119.5
C59 C60 C61 122.41(19)
C59 C60 H60 118.8
C61 C60 H60 118.8
C62 C61 C60 116.56(19)
C62 C61 C64 122.76(18)
C60 C61 C64 120.67(18)
C63 C62 C61 121.33(19)
C63 C62 H62 119.3
C61 C62 H62 119.3
C62 C63 C58 121.94(19)
C62 C63 S4 114.46(16)
C58 C63 S4 123.60(16)
C66B C64 C65B 109.4(4)
C66B C64 C61 113.0(5)
C67A C64 C61 112.68(19)
C65B C64 C61 108.3(5)
C67A C64 C66A 108.7(2)
C61 C64 C66A 108.8(2)
C66B C64 C67B 108.6(4)
C65B C64 C67B 108.8(4)
C61 C64 C67B 108.5(5)
C67A C64 C65A 108.0(2)
C61 C64 C65A 110.5(2)
C66A C64 C65A 108.0(2)
C64 C65A H651 109.5
C64 C65A H652 109.5
H651 C65A H652 109.5
C64 C65A H653 109.5
H651 C65A H653 109.5
H652 C65A H653 109.5
C64 C66A H661 109.5
C64 C66A H662 109.5
H661 C66A H662 109.5
C64 C66A H663 109.5
H661 C66A H663 109.5
H662 C66A H663 109.5
C64 C67A H671 109.5
C64 C67A H672 109.5
H671 C67A H672 109.5
C64 C67A H673 109.5
H671 C67A H673 109.5
H672 C67A H673 109.5
C64 C65B H654 109.5
C64 C65B H655 109.5
H654 C65B H655 109.5
C64 C65B H656 109.5
H654 C65B H656 109.5
H655 C65B H656 109.5
C64 C66B H664 109.5
C64 C66B H665 109.5
H664 C66B H665 109.5
C64 C66B H666 109.5
H664 C66B H666 109.5
H665 C66B H666 109.5
C64 C67B H674 109.5
C64 C67B H675 109.5
H674 C67B H675 109.5
C64 C67B H676 109.5
H674 C67B H676 109.5
H675 C67B H676 109.5
C69 C68 C73 120.4(3)
C69 C68 S4 120.1(2)
C73 C68 S4 119.35(19)
C68 C69 C70 118.5(3)
C68 C69 H69 120.7
C70 C69 H69 120.7
C71 C70 C69 121.8(3)
C71 C70 H70 119.1
C69 C70 H70 119.1
C70 C71 C72 118.3(3)
C70 C71 C74 120.7(4)
C72 C71 C74 120.9(4)
C71 C72 C73 121.7(3)
C71 C72 H721 119.1
C73 C72 H721 119.1
C72 C73 C68 119.3(3)
C72 C73 H731 120.4
C68 C73 H731 120.4
C71 C74 H741 109.5
C71 C74 H742 109.5
H741 C74 H742 109.5
C71 C74 H743 109.5
H741 C74 H743 109.5
H742 C74 H743 109.5

loop_
_geom_bond_atom_site_label_1
_geom_bond_atom_site_label_2
_geom_bond_distance
S1 O1 1.4958(17)
S1 C1 1.798(3)
S1 C8 1.799(2)
S2 O2 1.5063(15)
S2 C23 1.789(2)
S2 C28 1.794(2)
N1 C18 1.395(3)
N1 C13 1.396(3)
N1 H1 0.81(3)
C1 C6 1.375(4)
C1 C2 1.385(3)
C2 C3 1.393(4)
C2 H21 0.9500
C3 C4 1.363(5)
C3 H3 0.9500
C4 C5 1.395(5)
C4 C7 1.521(5)
C5 C6 1.381(5)
C5 H5 0.9500
C6 H6 0.9500
C7 H71 0.9800
C7 H72 0.9800
C7 H73 0.9800
C8 C9 1.389(3)
C8 C13 1.402(3)
C9 C10 1.396(3)
C9 H9 0.9500
C10 C11 1.393(3)
C10 C14 1.528(3)
C11 C12 1.385(3)
C11 H11 0.9500
C12 C13 1.400(3)
C12 H12 0.9500
C14 C15B 1.499(4)
C14 C17A 1.500(4)
C14 C16A 1.516(4)
C14 C17B 1.521(4)
C14 C16B 1.555(4)
C14 C15A 1.568(4)
C15A H151 0.9800
C15A H152 0.9800
C15A H153 0.9800
C16A H161 0.9800
C16A H162 0.9800
C16A H163 0.9800
C17A H171 0.9800
C17A H172 0.9800
C17A H173 0.9800
C15B H154 0.9800
C15B H155 0.9800
C15B H156 0.9800
C16B H164 0.9800
C16B H165 0.9800
C16B H166 0.9800
C17B H174 0.9800
C17B H175 0.9800
C17B H176 0.9800
C18 C19 1.403(3)
C18 C23 1.406(3)
C19 C20 1.380(3)
C19 H19 0.9500
C20 C21 1.393(3)
C20 H20 0.9500
C21 C22 1.387(3)
C21 C24 1.531(3)
C22 C23 1.398(3)
C22 H22 0.9500
C24 C25 1.521(4)
C24 C26 1.526(4)
C24 C27 1.546(4)
C25 H251 0.9800
C25 H252 0.9800
C25 H253 0.9800
C26 H261 0.9800
C26 H262 0.9800
C26 H263 0.9800
C27 H271 0.9800
C27 H272 0.9800
C27 H273 0.9800
C28 C33 1.377(3)
C28 C29 1.388(3)
C29 C30 1.390(3)
C29 H29 0.9500
C30 C31 1.377(4)
C30 H30 0.9500
C31 C32 1.393(4)
C31 C34 1.506(3)
C32 C33 1.396(3)
C32 H32 0.9500
C33 H33 0.9500
C34 H341 0.9800
C34 H342 0.9800
C34 H343 0.9800
S3 O3 1.4966(15)
S3 C41 1.791(2)
S3 C48 1.799(2)
S4 O4 1.5038(18)
S4 C63 1.788(2)
S4 C68 1.802(3)
N2 C58 1.395(3)
N2 C53 1.405(3)
N2 H2 0.84(3)
C41 C46 1.379(3)
C41 C42 1.385(3)
C42 C43 1.388(3)
C42 H42 0.9500
C43 C44 1.388(4)
C43 H43 0.9500
C44 C45 1.381(4)
C44 C47 1.513(3)
C45 C46 1.393(3)
C45 H45 0.9500
C46 H46 0.9500
C47 H471 0.9800
C47 H472 0.9800
C47 H473 0.9800
C48 C49 1.381(3)
C48 C53 1.400(3)
C49 C50 1.391(3)
C49 H49 0.9500
C50 C51 1.392(3)
C50 C54 1.537(3)
C51 C52 1.375(4)
C51 H51 0.9500
C52 C53 1.400(3)
C52 H52 0.9500
C54 C57 1.518(4)
C54 C56 1.534(4)
C54 C55 1.541(4)
C55 H551 0.9800
C55 H552 0.9800
C55 H553 0.9800
C56 H561 0.9800
C56 H562 0.9800
C56 H563 0.9800
C57 H571 0.9800
C57 H572 0.9800
C57 H573 0.9800
C58 C59 1.398(3)
C58 C63 1.402(3)
C59 C60 1.385(3)
C59 H59 0.9500
C60 C61 1.397(3)
C60 H60 0.9500
C61 C62 1.390(3)
C61 C64 1.524(3)
C62 C63 1.389(3)
C62 H62 0.9500
C64 C66B 1.517(5)
C64 C67A 1.518(3)
C64 C65B 1.518(5)
C64 C66A 1.525(3)
C64 C67B 1.527(5)
C64 C65A 1.533(3)
C65A H651 0.9800
C65A H652 0.9800
C65A H653 0.9800
C66A H661 0.9800
C66A H662 0.9800
C66A H663 0.9800
C67A H671 0.9800
C67A H672 0.9800
C67A H673 0.9800
C65B H654 0.9800
C65B H655 0.9800
C65B H656 0.9800
C66B H664 0.9800
C66B H665 0.9800
C66B H666 0.9800
C67B H674 0.9800
C67B H675 0.9800
C67B H676 0.9800
C68 C69 1.381(3)
C68 C73 1.386(4)
C69 C70 1.404(5)
C69 H69 0.9500
C70 C71 1.366(6)
C70 H70 0.9500
C71 C72 1.378(5)
C71 C74 1.520(5)
C72 C73 1.382(4)
C72 H721 0.9500
C73 H731 0.9500
C74 H741 0.9800
C74 H742 0.9800
C74 H743 0.9800

loop_
_geom_hbond_atom_site_label_D
_geom_hbond_atom_site_label_H
_geom_hbond_atom_site_label_A
_geom_hbond_distance_DH
_geom_hbond_distance_HA
_geom_hbond_distance_DA
_geom_hbond_angle_DHA
_geom_hbond_publ_flag
N1 H1 O2 0.81(3) 2.07(3) 2.757(2) 142(2) yes
N2 H2 O4 0.84(3) 2.06(3) 2.811(3) 147(3) yes

loop_
_geom_torsion_atom_site_label_1
_geom_torsion_atom_site_label_2
_geom_torsion_atom_site_label_3
_geom_torsion_atom_site_label_4
_geom_torsion
O1 S1 C1 C6 55.2(2)
C8 S1 C1 C6 -54.4(2)
O1 S1 C1 C2 -120.5(2)
C8 S1 C1 C2 129.9(2)
C6 C1 C2 C3 3.9(4)
S1 C1 C2 C3 179.6(2)
C1 C2 C3 C4 -2.0(4)
C2 C3 C4 C5 -1.2(5)
C2 C3 C4 C7 177.5(3)
C3 C4 C5 C6 2.6(5)
C7 C4 C5 C6 -176.1(3)
C2 C1 C6 C5 -2.5(4)
S1 C1 C6 C5 -178.2(2)
C4 C5 C6 C1 -0.8(5)
O1 S1 C8 C9 -15.1(2)
C1 S1 C8 C9 94.62(19)
O1 S1 C8 C13 163.44(19)
C1 S1 C8 C13 -86.8(2)
C13 C8 C9 C10 1.1(3)
S1 C8 C9 C10 179.60(17)
C8 C9 C10 C11 1.3(3)
C8 C9 C10 C14 -179.5(2)
C9 C10 C11 C12 -1.4(3)
C14 C10 C11 C12 179.4(2)
C10 C11 C12 C13 -0.9(4)
C18 N1 C13 C12 46.6(3)
C18 N1 C13 C8 -136.7(2)
C11 C12 C13 N1 -180.0(2)
C11 C12 C13 C8 3.2(3)
C9 C8 C13 N1 179.8(2)
S1 C8 C13 N1 1.4(3)
C9 C8 C13 C12 -3.3(3)
S1 C8 C13 C12 178.21(17)
C11 C10 C14 C15B 176.4(3)
C9 C10 C14 C15B -2.8(4)
C11 C10 C14 C17A -7.6(4)
C9 C10 C14 C17A 173.2(3)
C11 C10 C14 C16A 117.7(3)
C9 C10 C14 C16A -61.5(4)
C11 C10 C14 C17B -59.8(4)
C9 C10 C14 C17B 121.0(4)
C11 C10 C14 C16B 55.7(4)
C9 C10 C14 C16B -123.4(3)
C11 C10 C14 C15A -126.8(3)
C9 C10 C14 C15A 54.0(3)
C13 N1 C18 C19 2.6(3)
C13 N1 C18 C23 179.64(19)
N1 C18 C19 C20 177.1(2)
C23 C18 C19 C20 0.0(3)
C18 C19 C20 C21 0.3(4)
C19 C20 C21 C22 -1.1(3)
C19 C20 C21 C24 -179.3(2)
C20 C21 C22 C23 1.6(3)
C24 C21 C22 C23 179.8(2)
C21 C22 C23 C18 -1.4(3)
C21 C22 C23 S2 -172.90(16)
N1 C18 C23 C22 -176.70(19)
C19 C18 C23 C22 0.5(3)
N1 C18 C23 S2 -5.8(3)
C19 C18 C23 S2 171.37(16)
O2 S2 C23 C22 142.94(15)
C28 S2 C23 C22 -105.95(16)
O2 S2 C23 C18 -28.53(19)
C28 S2 C23 C18 82.59(18)
C22 C21 C24 C25 -3.0(3)
C20 C21 C24 C25 175.1(2)
C22 C21 C24 C26 -124.0(3)
C20 C21 C24 C26 54.1(3)
C22 C21 C24 C27 117.1(3)
C20 C21 C24 C27 -64.8(3)
O2 S2 C28 C33 7.7(2)
C23 S2 C28 C33 -104.32(19)
O2 S2 C28 C29 -168.70(16)
C23 S2 C28 C29 79.31(18)
C33 C28 C29 C30 2.6(3)
S2 C28 C29 C30 178.91(17)
C28 C29 C30 C31 -1.9(3)
C29 C30 C31 C32 -0.2(4)
C29 C30 C31 C34 178.1(2)
C30 C31 C32 C33 1.7(4)
C34 C31 C32 C33 -176.6(2)
C29 C28 C33 C32 -1.2(3)
S2 C28 C33 C32 -177.40(18)
C31 C32 C33 C28 -1.0(4)
O3 S3 C41 C46 -146.13(18)
C48 S3 C41 C46 104.32(19)
O3 S3 C41 C42 32.0(2)
C48 S3 C41 C42 -77.57(19)
C46 C41 C42 C43 -2.3(3)
S3 C41 C42 C43 179.70(18)
C41 C42 C43 C44 1.3(4)
C42 C43 C44 C45 0.7(4)
C42 C43 C44 C47 -177.3(2)
C43 C44 C45 C46 -1.7(4)
C47 C44 C45 C46 176.3(2)
C42 C41 C46 C45 1.2(3)
S3 C41 C46 C45 179.33(18)
C44 C45 C46 C41 0.8(4)
O3 S3 C48 C49 -19.26(19)
C41 S3 C48 C49 91.48(18)
O3 S3 C48 C53 155.68(16)
C41 S3 C48 C53 -93.58(17)
C53 C48 C49 C50 1.1(3)
S3 C48 C49 C50 175.84(16)
C48 C49 C50 C51 -0.1(3)
C48 C49 C50 C54 -177.3(2)
C49 C50 C51 C52 -1.1(4)
C54 C50 C51 C52 176.2(2)
C50 C51 C52 C53 1.4(4)
C51 C52 C53 C48 -0.4(4)
C51 C52 C53 N2 -176.2(2)
C49 C48 C53 C52 -0.9(3)
S3 C48 C53 C52 -175.58(17)
C49 C48 C53 N2 175.2(2)
S3 C48 C53 N2 0.5(3)
C58 N2 C53 C52 -10.9(4)
C58 N2 C53 C48 173.4(2)
C49 C50 C54 C57 -2.8(3)
C51 C50 C54 C57 -179.9(2)
C49 C50 C54 C56 118.2(3)
C51 C50 C54 C56 -58.9(3)
C49 C50 C54 C55 -123.4(3)
C51 C50 C54 C55 59.5(3)
C53 N2 C58 C59 -36.8(3)
C53 N2 C58 C63 146.8(2)
N2 C58 C59 C60 178.6(2)
C63 C58 C59 C60 -4.8(3)
C58 C59 C60 C61 0.0(4)
C59 C60 C61 C62 4.0(3)
C59 C60 C61 C64 -175.4(2)
C60 C61 C62 C63 -3.0(3)
C64 C61 C62 C63 176.37(19)
C61 C62 C63 C58 -1.9(3)
C61 C62 C63 S4 177.50(17)
N2 C58 C63 C62 -177.6(2)
C59 C58 C63 C62 5.8(3)
N2 C58 C63 S4 3.1(3)
C59 C58 C63 S4 -173.54(17)
O4 S4 C63 C62 149.88(17)
C68 S4 C63 C62 -99.96(18)
O4 S4 C63 C58 -30.8(2)
C68 S4 C63 C58 79.4(2)
C62 C61 C64 C66B -162.1(6)
C60 C61 C64 C66B 17.3(6)
C62 C61 C64 C67A 3.0(3)
C60 C61 C64 C67A -177.6(2)
C62 C61 C64 C65B 76.5(6)
C60 C61 C64 C65B -104.1(6)
C62 C61 C64 C66A -117.6(3)
C60 C61 C64 C66A 61.8(3)
C62 C61 C64 C67B -41.5(6)
C60 C61 C64 C67B 137.9(6)
C62 C61 C64 C65A 124.0(3)
C60 C61 C64 C65A -56.6(3)
O4 S4 C68 C69 -6.3(2)
C63 S4 C68 C69 -119.1(2)
O4 S4 C68 C73 178.31(19)
C63 S4 C68 C73 65.5(2)
C73 C68 C69 C70 -1.9(4)
S4 C68 C69 C70 -177.3(2)
C68 C69 C70 C71 0.8(5)
C69 C70 C71 C72 0.8(5)
C69 C70 C71 C74 -179.4(4)
C70 C71 C72 C73 -1.4(5)
C74 C71 C72 C73 178.8(4)
C71 C72 C73 C68 0.3(4)
C69 C68 C73 C72 1.4(4)
S4 C68 C73 C72 176.8(2)
